data_4501564
loop_
_publ_author_name
'Yang, Jin'
'Wu, Biao'
'Zhuge, Fuyu'
'Liang, Jianjun'
'Jia, Chuandong'
'Wang, Yao-Yu'
'Tang, Ning'
'Yang, Xiao-Juan'
'Shi, Qi-Zhen'

_publ_section_title
;
 Coordination Networks from Zero-Dimensional Metallomacrocycle,
 One-Dimensional Chain to Two-Dimensional Sheet Based on a Ditopic
 Diiminopyridine Ligand and Group 12 Metals
;
_journal_issue 5
_journal_name_full 'Crystal Growth &amp; Design'
_journal_page_first 2331
_journal_paper_doi 10.1021/cg100093n
_journal_volume 10
_journal_year 2010
_chemical_formula_sum 'C91 H106 Br4 Cl2 Hg2 N12'
_chemical_formula_weight 2159.60
_chemical_name_systematic
; 
 ? 
;
_space_group_IT_number 2
_symmetry_cell_setting triclinic
_symmetry_space_group_name_Hall '-P 1'
_symmetry_space_group_name_H-M 'P -1'
_atom_sites_solution_hydrogens geom
_atom_sites_solution_primary direct
_atom_sites_solution_secondary difmap
_audit_creation_method SHELXL-97
_cell_angle_alpha 107.41(3)
_cell_angle_beta 91.73(3)
_cell_angle_gamma 105.227(19)
_cell_formula_units_Z 1
_cell_length_a 9.253(13)
_cell_length_b 15.35(2)
_cell_length_c 20.68(4)
_cell_measurement_temperature 293(2)
_cell_volume 2685(7)
_computing_cell_refinement 'Bruker SMART'
_computing_data_collection 'Bruker SMART APEX II'
_computing_data_reduction 'Bruker SAINT'
_computing_structure_refinement 'SHELXL-97 (Sheldrick, 2008)'
_computing_structure_solution 'SHELXS-97 (Sheldrick, 2008)'
_diffrn_ambient_temperature 293(2)
_diffrn_measured_fraction_theta_full 0.972
_diffrn_measured_fraction_theta_max 0.950
_diffrn_measurement_device_type 'Bruker APEX II area detector'
_diffrn_measurement_method '\w scans'
_diffrn_radiation_monochromator graphite
_diffrn_radiation_source 'fine-focus sealed tube'
_diffrn_radiation_type MoK\a
_diffrn_radiation_wavelength 0.71073
_diffrn_reflns_av_R_equivalents 0.0824
_diffrn_reflns_av_sigmaI/netI 0.1437
_diffrn_reflns_limit_h_max 10
_diffrn_reflns_limit_h_min -11
_diffrn_reflns_limit_k_max 19
_diffrn_reflns_limit_k_min -17
_diffrn_reflns_limit_l_max 25
_diffrn_reflns_limit_l_min -26
_diffrn_reflns_number 19244
_diffrn_reflns_theta_full 25.00
_diffrn_reflns_theta_max 26.60
_diffrn_reflns_theta_min 2.04
_exptl_absorpt_coefficient_mu 4.437
_exptl_absorpt_correction_T_max 0.6653
_exptl_absorpt_correction_T_min 0.4706
_exptl_absorpt_correction_type multi-scan
_exptl_absorpt_process_details SADABS
_exptl_crystal_colour pale-yellow
_exptl_crystal_density_diffrn 1.336
_exptl_crystal_density_method 'not measured'
_exptl_crystal_description block
_exptl_crystal_F_000 1070
_exptl_crystal_size_max 0.20
_exptl_crystal_size_mid 0.15
_exptl_crystal_size_min 0.10
_refine_diff_density_max 1.652
_refine_diff_density_min -1.637
_refine_diff_density_rms 0.121
_refine_ls_extinction_method none
_refine_ls_goodness_of_fit_ref 0.921
_refine_ls_hydrogen_treatment constr
_refine_ls_matrix_type full
_refine_ls_number_parameters 515
_refine_ls_number_reflns 10688
_refine_ls_number_restraints 50
_refine_ls_restrained_S_all 0.934
_refine_ls_R_factor_all 0.1406
_refine_ls_R_factor_gt 0.0594
_refine_ls_shift/su_max 0.001
_refine_ls_shift/su_mean 0.000
_refine_ls_structure_factor_coef Fsqd
_refine_ls_weighting_details 'calc w=1/[\s^2^(Fo^2^)+(0.0634P)^2^+0.0000P] where P=(Fo^2^+2Fc^2^)/3'
_refine_ls_weighting_scheme calc
_refine_ls_wR_factor_gt 0.1338
_refine_ls_wR_factor_ref 0.1622
_reflns_number_gt 5113
_reflns_number_total 10688
_reflns_threshold_expression >2sigma(I)
_cod_data_source_file cg100093n_si_002.cif
_cod_data_source_block HgBr2L
_cod_depositor_comments
;
The following automatic conversions were performed:

'_symmetry_cell_setting' value 'Triclinic' changed to 'triclinic'
according to /home/saulius/struct/CIF-dictionaries/cif_core.dic
dictionary named 'cif_core.dic' version 2.4.2 from
2011-04-26.

'_exptl_absorpt_correction_type' value 'Multi-scan'
changed to 'multi-scan' according to
/home/saulius/struct/CIF-dictionaries/cif_core.dic dictionary named
'cif_core.dic' version 2.4.2 from 2011-04-26.

Automatic conversion script
Id: cif_fix_values 1715 2011-07-08 13:25:40Z adriana 
;
_cod_original_cell_volume 2684(8)
_cod_original_sg_symbol_H-M P-1
_cod_database_code 4501564

loop_
_symmetry_equiv_pos_as_xyz
'x, y, z'
'-x, -y, -z'

loop_
_atom_site_label
_atom_site_type_symbol
_atom_site_fract_x
_atom_site_fract_y
_atom_site_fract_z
_atom_site_U_iso_or_equiv
_atom_site_adp_type
_atom_site_occupancy
_atom_site_symmetry_multiplicity
_atom_site_calc_flag
_atom_site_refinement_flags
Hg1 Hg -0.54657(4) 0.34949(3) 1.197331(18) 0.06832(17) Uani 1 1 d .
Br1 Br -0.67929(13) 0.47254(9) 1.18734(5) 0.0920(4) Uani 1 1 d .
Br2 Br -0.5620(3) 0.17574(9) 1.17501(8) 0.1639(8) Uani 1 1 d .
N1 N -0.2994(8) 0.4110(5) 1.1582(3) 0.064(2) Uani 1 1 d .
N2 N 0.0629(6) 0.2104(4) 0.8101(3) 0.0434(15) Uani 1 1 d .
N3 N 0.2198(6) 0.0322(4) 0.6980(3) 0.0424(15) Uani 1 1 d .
N4 N 0.4055(7) -0.0894(4) 0.5601(3) 0.0507(16) Uani 1 1 d .
N5 N 0.5599(8) -0.5699(5) 0.3189(3) 0.0634(19) Uani 1 1 d .
C1 C -0.2092(10) 0.4998(7) 1.1944(4) 0.070(3) Uani 1 1 d .
H1A H -0.2373 0.5331 1.2351 0.084 Uiso 1 1 calc R
C2 C -0.0724(10) 0.5433(6) 1.1712(4) 0.072(3) Uani 1 1 d .
H2A H -0.0115 0.6036 1.1965 0.086 Uiso 1 1 calc R
C3 C -0.0329(9) 0.4908(6) 1.1079(4) 0.061(2) Uani 1 1 d .
H3A H 0.0543 0.5179 1.0914 0.074 Uiso 1 1 calc R
C4 C -0.1249(8) 0.3975(6) 1.0695(4) 0.047(2) Uani 1 1 d .
C5 C -0.2569(9) 0.3605(6) 1.0984(4) 0.053(2) Uani 1 1 d .
H5A H -0.3172 0.2991 1.0755 0.064 Uiso 1 1 calc R
C6 C -0.0809(8) 0.3402(5) 1.0028(4) 0.0458(19) Uani 1 1 d .
C7 C 0.0706(8) 0.3385(6) 0.9971(4) 0.051(2) Uani 1 1 d .
H7A H 0.1413 0.3705 1.0355 0.061 Uiso 1 1 calc R
C8 C 0.1192(8) 0.2911(6) 0.9364(4) 0.050(2) Uani 1 1 d .
C9 C 0.0114(8) 0.2421(5) 0.8769(3) 0.0425(18) Uani 1 1 d .
C10 C -0.1458(8) 0.2403(6) 0.8794(4) 0.053(2) Uani 1 1 d .
C11 C -0.1887(8) 0.2887(6) 0.9440(4) 0.056(2) Uani 1 1 d .
H11A H -0.2896 0.2862 0.9473 0.068 Uiso 1 1 calc R
C12 C 0.2902(9) 0.2978(8) 0.9341(5) 0.075(3) Uani 1 1 d U
H12A H 0.3006 0.2491 0.8927 0.090 Uiso 1 1 calc R
C13 C 0.3856(12) 0.3951(9) 0.9325(8) 0.154(6) Uani 1 1 d U
H13A H 0.3451 0.4095 0.8949 0.232 Uiso 1 1 calc R
H13B H 0.4877 0.3936 0.9271 0.232 Uiso 1 1 calc R
H13C H 0.3837 0.4432 0.9745 0.232 Uiso 1 1 calc R
C14 C 0.3550(13) 0.2794(12) 0.9953(7) 0.154(5) Uani 1 1 d U
H14A H 0.4596 0.2828 0.9921 0.231 Uiso 1 1 calc R
H14B H 0.3008 0.2172 0.9961 0.231 Uiso 1 1 calc R
H14C H 0.3457 0.3265 1.0364 0.231 Uiso 1 1 calc R
C15 C -0.2657(9) 0.1870(7) 0.8137(4) 0.068(3) Uani 1 1 d .
H15A H -0.2087 0.1802 0.7742 0.081 Uiso 1 1 calc R
C16 C -0.3761(12) 0.2402(8) 0.8037(5) 0.105(4) Uani 1 1 d .
H16A H -0.4434 0.2038 0.7626 0.158 Uiso 1 1 calc R
H16B H -0.3220 0.3009 0.8001 0.158 Uiso 1 1 calc R
H16C H -0.4331 0.2497 0.8419 0.158 Uiso 1 1 calc R
C17 C -0.3467(17) 0.0866(8) 0.8131(7) 0.160(7) Uani 1 1 d .
H17A H -0.4180 0.0549 0.7728 0.240 Uiso 1 1 calc R
H17B H -0.3988 0.0898 0.8528 0.240 Uiso 1 1 calc R
H17C H -0.2745 0.0518 0.8133 0.240 Uiso 1 1 calc R
C18 C 0.0925(10) 0.0555(6) 0.8252(4) 0.065(2) Uani 1 1 d .
H18A H 0.0443 0.0725 0.8657 0.097 Uiso 1 1 calc R
H18B H 0.1913 0.0520 0.8373 0.097 Uiso 1 1 calc R
H18C H 0.0335 -0.0053 0.7950 0.097 Uiso 1 1 calc R
C19 C 0.1059(8) 0.1322(6) 0.7889(4) 0.046(2) Uani 1 1 d .
C20 C 0.1824(7) 0.1168(5) 0.7228(3) 0.0408(18) Uani 1 1 d .
C21 C 0.2155(9) 0.1890(6) 0.6916(4) 0.057(2) Uani 1 1 d .
H21A H 0.1869 0.2445 0.7089 0.069 Uiso 1 1 calc R
C22 C 0.2946(10) 0.1736(6) 0.6325(4) 0.070(3) Uani 1 1 d .
H22A H 0.3199 0.2198 0.6109 0.083 Uiso 1 1 calc R
C23 C 0.3329(10) 0.0890(6) 0.6080(4) 0.058(2) Uani 1 1 d .
H23A H 0.3840 0.0785 0.5696 0.070 Uiso 1 1 calc R
C24 C 0.2955(8) 0.0191(5) 0.6404(3) 0.0417(18) Uani 1 1 d .
C25 C 0.3320(8) -0.0774(6) 0.6129(4) 0.049(2) Uani 1 1 d .
C26 C 0.2831(11) -0.1493(6) 0.6535(4) 0.076(3) Uani 1 1 d .
H26A H 0.3115 -0.2061 0.6320 0.113 Uiso 1 1 calc R
H26B H 0.1757 -0.1652 0.6540 0.113 Uiso 1 1 calc R
H26C H 0.3320 -0.1209 0.6995 0.113 Uiso 1 1 calc R
C27 C 0.4426(8) -0.1790(5) 0.5295(3) 0.0448(19) Uani 1 1 d .
C28 C 0.3448(8) -0.2525(5) 0.4727(4) 0.049(2) Uani 1 1 d .
C29 C 0.3901(8) -0.3364(6) 0.4418(4) 0.052(2) Uani 1 1 d .
H29A H 0.3257 -0.3848 0.4061 0.062 Uiso 1 1 calc R
C30 C 0.5311(8) -0.3500(5) 0.4632(4) 0.0438(19) Uani 1 1 d .
C31 C 0.6268(9) -0.2743(6) 0.5189(4) 0.053(2) Uani 1 1 d .
H31A H 0.7181 -0.2804 0.5341 0.063 Uiso 1 1 calc R
C32 C 0.5849(9) -0.1890(6) 0.5518(4) 0.057(2) Uani 1 1 d .
C33 C 0.6982(12) -0.1067(8) 0.6134(6) 0.097(4) Uani 1 1 d U
H33A H 0.6383 -0.0702 0.6424 0.116 Uiso 1 1 calc R
C34 C 0.7852(15) -0.1431(9) 0.6582(6) 0.130(5) Uani 1 1 d U
H34A H 0.8503 -0.0901 0.6937 0.195 Uiso 1 1 calc R
H34B H 0.8446 -0.1794 0.6309 0.195 Uiso 1 1 calc R
H34C H 0.7155 -0.1829 0.6783 0.195 Uiso 1 1 calc R
C35 C 0.8069(19) -0.0400(11) 0.5846(8) 0.182(7) Uani 1 1 d U
H35A H 0.8747 0.0096 0.6211 0.273 Uiso 1 1 calc R
H35B H 0.7517 -0.0124 0.5601 0.273 Uiso 1 1 calc R
H35C H 0.8634 -0.0748 0.5541 0.273 Uiso 1 1 calc R
C36 C 0.1962(9) -0.2387(7) 0.4457(5) 0.069(3) Uani 1 1 d U
H36A H 0.1931 -0.1742 0.4711 0.082 Uiso 1 1 calc R
C37 C 0.0546(12) -0.3102(10) 0.4576(7) 0.134(5) Uani 1 1 d U
H37A H 0.0567 -0.3032 0.5053 0.202 Uiso 1 1 calc R
H37B H 0.0540 -0.3740 0.4324 0.202 Uiso 1 1 calc R
H37C H -0.0346 -0.2977 0.4423 0.202 Uiso 1 1 calc R
C38 C 0.1902(15) -0.2478(13) 0.3684(7) 0.167(7) Uani 1 1 d .
H38A H 0.0978 -0.2384 0.3536 0.250 Uiso 1 1 calc R
H38B H 0.1951 -0.3101 0.3424 0.250 Uiso 1 1 calc R
H38C H 0.2742 -0.2005 0.3615 0.250 Uiso 1 1 calc R
C39 C 0.5776(8) -0.4378(5) 0.4263(4) 0.0429(19) Uani 1 1 d .
C40 C 0.6710(9) -0.4764(6) 0.4596(4) 0.055(2) Uani 1 1 d .
H40A H 0.7070 -0.4472 0.5056 0.066 Uiso 1 1 calc R
C41 C 0.7081(10) -0.5589(7) 0.4221(5) 0.069(3) Uani 1 1 d .
H41A H 0.7712 -0.5836 0.4428 0.083 Uiso 1 1 calc R
C42 C 0.6485(11) -0.6041(6) 0.3527(5) 0.068(3) Uani 1 1 d .
H42A H 0.6710 -0.6599 0.3290 0.081 Uiso 1 1 calc R
C43 C 0.5248(9) -0.4892(6) 0.3552(4) 0.056(2) Uani 1 1 d .
H43A H 0.4629 -0.4660 0.3326 0.067 Uiso 1 1 calc R
N6 N 1.0920(16) 0.3870(12) 0.3628(9) 0.162(6) Uani 1 1 d .
C45 C 0.975(2) 0.2876(13) 0.2341(8) 0.178(7) Uani 1 1 d .
H45A H 1.0281 0.2411 0.2161 0.267 Uiso 1 1 calc R
H45B H 0.9828 0.3282 0.2062 0.267 Uiso 1 1 calc R
H45C H 0.8711 0.2558 0.2343 0.267 Uiso 1 1 calc R
C44 C 1.0464(17) 0.3484(17) 0.3081(12) 0.160(9) Uani 1 1 d .
Cl1 Cl 0.006(2) 0.8968(13) 0.9446(10) 0.331(10) Uani 0.50 1 d PDU
Cl2 Cl 0.305(2) 0.9259(11) 0.9529(11) 0.337(10) Uani 0.50 1 d PDU
C46 C 0.165(3) 0.940(3) 1.0027(14) 0.207(18) Uani 0.50 1 d PDU
H46A H 0.1805 1.0062 1.0286 0.249 Uiso 0.50 1 calc PR
H46B H 0.1593 0.9031 1.0340 0.249 Uiso 0.50 1 calc PR

loop_
_atom_site_aniso_label
_atom_site_aniso_U_11
_atom_site_aniso_U_22
_atom_site_aniso_U_33
_atom_site_aniso_U_23
_atom_site_aniso_U_13
_atom_site_aniso_U_12
Hg1 0.0843(3) 0.0665(3) 0.0507(2) 0.00321(17) 0.02625(17) 0.0314(2)
Br1 0.1005(8) 0.1189(9) 0.0664(7) 0.0152(6) 0.0077(6) 0.0641(7)
Br2 0.289(2) 0.0668(9) 0.1292(13) 0.0168(8) 0.0641(14) 0.0525(12)
N1 0.066(4) 0.072(5) 0.043(4) -0.002(4) 0.020(3) 0.023(4)
N2 0.041(3) 0.049(4) 0.036(4) -0.003(3) 0.005(3) 0.025(3)
N3 0.044(3) 0.046(4) 0.033(3) 0.000(3) 0.004(3) 0.022(3)
N4 0.054(4) 0.051(4) 0.049(4) 0.009(3) 0.022(3) 0.024(3)
N5 0.096(5) 0.060(5) 0.039(4) 0.001(4) 0.020(4) 0.048(4)
C1 0.087(7) 0.074(7) 0.043(5) -0.010(5) 0.028(5) 0.042(6)
C2 0.078(6) 0.059(6) 0.056(6) -0.013(5) 0.013(5) 0.018(5)
C3 0.059(5) 0.059(6) 0.062(6) 0.012(5) 0.020(4) 0.018(5)
C4 0.046(4) 0.060(5) 0.035(4) 0.002(4) 0.009(3) 0.029(4)
C5 0.056(5) 0.055(5) 0.045(5) 0.004(4) 0.010(4) 0.025(4)
C6 0.047(4) 0.046(5) 0.040(4) 0.002(4) 0.012(4) 0.021(4)
C7 0.039(4) 0.070(6) 0.033(4) -0.003(4) 0.006(3) 0.020(4)
C8 0.042(4) 0.058(5) 0.043(5) 0.001(4) 0.006(4) 0.018(4)
C9 0.042(4) 0.049(5) 0.035(4) 0.002(4) 0.010(3) 0.023(4)
C10 0.050(5) 0.060(5) 0.044(5) -0.003(4) 0.007(4) 0.028(4)
C11 0.045(4) 0.072(6) 0.046(5) -0.001(4) 0.009(4) 0.029(4)
C12 0.041(5) 0.118(8) 0.063(6) 0.005(6) 0.013(4) 0.043(5)
C13 0.058(7) 0.113(10) 0.243(14) -0.012(10) 0.050(8) 0.018(7)
C14 0.087(8) 0.288(15) 0.100(9) 0.034(10) 0.013(7) 0.105(9)
C15 0.054(5) 0.078(7) 0.049(5) -0.017(5) 0.005(4) 0.024(5)
C16 0.085(7) 0.139(11) 0.076(8) -0.009(7) -0.022(6) 0.059(7)
C17 0.188(15) 0.077(9) 0.167(15) 0.005(9) -0.098(13) 0.010(10)
C18 0.090(7) 0.063(6) 0.057(5) 0.028(5) 0.029(5) 0.036(5)
C19 0.033(4) 0.059(5) 0.041(4) 0.011(4) 0.007(3) 0.007(4)
C20 0.034(4) 0.051(5) 0.031(4) 0.001(4) 0.003(3) 0.015(4)
C21 0.081(6) 0.056(5) 0.048(5) 0.016(4) 0.025(4) 0.038(5)
C22 0.101(7) 0.066(6) 0.062(6) 0.031(5) 0.034(5) 0.042(6)
C23 0.092(6) 0.062(6) 0.035(4) 0.010(4) 0.037(4) 0.050(5)
C24 0.047(4) 0.042(5) 0.031(4) -0.002(3) 0.009(3) 0.019(4)
C25 0.048(4) 0.055(5) 0.040(4) -0.002(4) 0.011(3) 0.027(4)
C26 0.103(7) 0.074(7) 0.065(6) 0.028(5) 0.035(5) 0.043(6)
C27 0.051(5) 0.050(5) 0.028(4) -0.002(4) 0.011(3) 0.022(4)
C28 0.056(5) 0.056(5) 0.037(4) 0.005(4) 0.017(4) 0.031(4)
C29 0.053(5) 0.057(5) 0.043(5) 0.003(4) 0.012(4) 0.027(4)
C30 0.049(4) 0.047(5) 0.034(4) 0.003(4) 0.013(3) 0.021(4)
C31 0.050(5) 0.064(6) 0.040(5) 0.001(4) -0.001(4) 0.027(4)
C32 0.055(5) 0.065(6) 0.039(5) -0.006(4) -0.001(4) 0.022(4)
C33 0.073(6) 0.087(7) 0.104(8) -0.022(6) -0.016(6) 0.040(6)
C34 0.118(9) 0.144(10) 0.093(9) 0.000(8) -0.042(7) 0.028(8)
C35 0.185(13) 0.127(11) 0.160(12) 0.029(9) -0.070(11) -0.051(10)
C36 0.055(5) 0.082(6) 0.065(6) 0.002(5) -0.008(4) 0.039(5)
C37 0.059(6) 0.176(12) 0.175(11) 0.062(10) 0.008(7) 0.040(7)
C38 0.133(11) 0.32(2) 0.114(12) 0.098(14) 0.019(9) 0.144(13)
C39 0.044(4) 0.049(5) 0.036(4) 0.003(4) 0.013(3) 0.024(4)
C40 0.071(6) 0.056(5) 0.043(5) 0.015(4) 0.013(4) 0.027(5)
C41 0.089(7) 0.089(7) 0.061(6) 0.037(6) 0.022(5) 0.063(6)
C42 0.117(8) 0.045(5) 0.056(6) 0.014(5) 0.038(5) 0.049(5)
C43 0.074(5) 0.065(6) 0.037(5) 0.004(4) 0.014(4) 0.045(5)
N6 0.107(11) 0.179(14) 0.185(16) 0.050(13) -0.013(10) 0.029(10)
C45 0.224(19) 0.23(2) 0.099(12) 0.074(13) 0.049(12) 0.076(16)
C44 0.074(10) 0.23(3) 0.20(2) 0.12(2) 0.000(12) 0.017(12)
Cl1 0.37(2) 0.36(2) 0.34(2) 0.265(18) 0.104(18) 0.066(19)
Cl2 0.41(2) 0.242(15) 0.45(3) 0.149(17) 0.20(2) 0.184(16)
C46 0.22(4) 0.33(5) 0.22(4) 0.19(4) 0.12(3) 0.19(4)

loop_
_atom_type_symbol
_atom_type_description
_atom_type_scat_dispersion_real
_atom_type_scat_dispersion_imag
_atom_type_scat_source
C C 0.0033 0.0016 'International Tables Vol C Tables 4.2.6.8 and 6.1.1.4'
H H 0.0000 0.0000 'International Tables Vol C Tables 4.2.6.8 and 6.1.1.4'
N N 0.0061 0.0033 'International Tables Vol C Tables 4.2.6.8 and 6.1.1.4'
Br Br -0.2901 2.4595 'International Tables Vol C Tables 4.2.6.8 and 6.1.1.4'
Hg Hg -2.3894 9.2266 'International Tables Vol C Tables 4.2.6.8 and 6.1.1.4'
Cl Cl 0.1484 0.1585 'International Tables Vol C Tables 4.2.6.8 and 6.1.1.4'

loop_
_geom_angle_atom_site_label_1
_geom_angle_atom_site_label_2
_geom_angle_atom_site_label_3
_geom_angle
_geom_angle_site_symmetry_1
_geom_angle_site_symmetry_3
N5 Hg1 N1 91.5(2) 1_466 .
N5 Hg1 Br2 105.33(18) 1_466 .
N1 Hg1 Br2 102.07(19) . .
N5 Hg1 Br1 96.58(19) 1_466 .
N1 Hg1 Br1 100.8(2) . .
Br2 Hg1 Br1 147.71(8) . .
C1 N1 C5 119.3(7) . .
C1 N1 Hg1 119.0(5) . .
C5 N1 Hg1 121.5(5) . .
C19 N2 C9 122.8(6) . .
C20 N3 C24 118.0(6) . .
C25 N4 C27 121.1(7) . .
C42 N5 C43 117.5(7) . .
C42 N5 Hg1 123.0(5) . 1_644
C43 N5 Hg1 119.5(6) . 1_644
N1 C1 C2 122.0(7) . .
N1 C1 H1A 119.0 . .
C2 C1 H1A 119.0 . .
C3 C2 C1 117.7(8) . .
C3 C2 H2A 121.1 . .
C1 C2 H2A 121.1 . .
C4 C3 C2 121.3(8) . .
C4 C3 H3A 119.3 . .
C2 C3 H3A 119.3 . .
C3 C4 C5 116.0(7) . .
C3 C4 C6 121.5(7) . .
C5 C4 C6 122.5(7) . .
N1 C5 C4 123.6(7) . .
N1 C5 H5A 118.2 . .
C4 C5 H5A 118.2 . .
C7 C6 C11 117.7(7) . .
C7 C6 C4 120.5(6) . .
C11 C6 C4 121.8(6) . .
C8 C7 C6 123.2(7) . .
C8 C7 H7A 118.4 . .
C6 C7 H7A 118.4 . .
C7 C8 C9 118.9(7) . .
C7 C8 C12 119.4(7) . .
C9 C8 C12 121.6(7) . .
C8 C9 C10 120.7(6) . .
C8 C9 N2 119.9(6) . .
C10 C9 N2 118.2(6) . .
C11 C10 C9 117.5(6) . .
C11 C10 C15 121.4(7) . .
C9 C10 C15 121.1(7) . .
C6 C11 C10 122.0(7) . .
C6 C11 H11A 119.0 . .
C10 C11 H11A 119.0 . .
C14 C12 C13 107.7(10) . .
C14 C12 C8 111.3(8) . .
C13 C12 C8 113.0(8) . .
C14 C12 H12A 108.3 . .
C13 C12 H12A 108.3 . .
C8 C12 H12A 108.3 . .
C12 C13 H13A 109.5 . .
C12 C13 H13B 109.5 . .
H13A C13 H13B 109.5 . .
C12 C13 H13C 109.5 . .
H13A C13 H13C 109.5 . .
H13B C13 H13C 109.5 . .
C12 C14 H14A 109.5 . .
C12 C14 H14B 109.5 . .
H14A C14 H14B 109.5 . .
C12 C14 H14C 109.5 . .
H14A C14 H14C 109.5 . .
H14B C14 H14C 109.5 . .
C16 C15 C17 111.4(9) . .
C16 C15 C10 114.7(7) . .
C17 C15 C10 110.4(8) . .
C16 C15 H15A 106.6 . .
C17 C15 H15A 106.6 . .
C10 C15 H15A 106.6 . .
C15 C16 H16A 109.5 . .
C15 C16 H16B 109.5 . .
H16A C16 H16B 109.5 . .
C15 C16 H16C 109.5 . .
H16A C16 H16C 109.5 . .
H16B C16 H16C 109.5 . .
C15 C17 H17A 109.5 . .
C15 C17 H17B 109.5 . .
H17A C17 H17B 109.5 . .
C15 C17 H17C 109.5 . .
H17A C17 H17C 109.5 . .
H17B C17 H17C 109.5 . .
C19 C18 H18A 109.5 . .
C19 C18 H18B 109.5 . .
H18A C18 H18B 109.5 . .
C19 C18 H18C 109.5 . .
H18A C18 H18C 109.5 . .
H18B C18 H18C 109.5 . .
N2 C19 C20 116.8(7) . .
N2 C19 C18 126.6(7) . .
C20 C19 C18 116.5(7) . .
N3 C20 C21 123.0(6) . .
N3 C20 C19 117.2(7) . .
C21 C20 C19 119.7(7) . .
C20 C21 C22 117.7(7) . .
C20 C21 H21A 121.1 . .
C22 C21 H21A 121.1 . .
C23 C22 C21 119.1(8) . .
C23 C22 H22A 120.4 . .
C21 C22 H22A 120.4 . .
C22 C23 C24 120.8(7) . .
C22 C23 H23A 119.6 . .
C24 C23 H23A 119.6 . .
N3 C24 C23 121.4(6) . .
N3 C24 C25 116.6(6) . .
C23 C24 C25 122.0(6) . .
N4 C25 C24 117.0(7) . .
N4 C25 C26 126.1(7) . .
C24 C25 C26 116.9(6) . .
C25 C26 H26A 109.5 . .
C25 C26 H26B 109.5 . .
H26A C26 H26B 109.5 . .
C25 C26 H26C 109.5 . .
H26A C26 H26C 109.5 . .
H26B C26 H26C 109.5 . .
C28 C27 C32 120.2(7) . .
C28 C27 N4 120.1(7) . .
C32 C27 N4 119.5(6) . .
C29 C28 C27 118.1(7) . .
C29 C28 C36 121.8(7) . .
C27 C28 C36 120.1(7) . .
C28 C29 C30 123.5(7) . .
C28 C29 H29A 118.2 . .
C30 C29 H29A 118.2 . .
C31 C30 C29 116.7(7) . .
C31 C30 C39 121.8(7) . .
C29 C30 C39 121.4(6) . .
C30 C31 C32 121.6(7) . .
C30 C31 H31A 119.2 . .
C32 C31 H31A 119.2 . .
C31 C32 C27 119.9(7) . .
C31 C32 C33 119.0(7) . .
C27 C32 C33 121.1(7) . .
C35 C33 C34 109.9(10) . .
C35 C33 C32 109.0(10) . .
C34 C33 C32 114.3(9) . .
C35 C33 H33A 107.8 . .
C34 C33 H33A 107.8 . .
C32 C33 H33A 107.8 . .
C33 C34 H34A 109.5 . .
C33 C34 H34B 109.5 . .
H34A C34 H34B 109.5 . .
C33 C34 H34C 109.5 . .
H34A C34 H34C 109.5 . .
H34B C34 H34C 109.5 . .
C33 C35 H35A 109.5 . .
C33 C35 H35B 109.5 . .
H35A C35 H35B 109.5 . .
C33 C35 H35C 109.5 . .
H35A C35 H35C 109.5 . .
H35B C35 H35C 109.5 . .
C37 C36 C28 111.8(8) . .
C37 C36 C38 109.5(9) . .
C28 C36 C38 111.8(8) . .
C37 C36 H36A 107.9 . .
C28 C36 H36A 107.9 . .
C38 C36 H36A 107.9 . .
C36 C37 H37A 109.5 . .
C36 C37 H37B 109.5 . .
H37A C37 H37B 109.5 . .
C36 C37 H37C 109.5 . .
H37A C37 H37C 109.5 . .
H37B C37 H37C 109.5 . .
C36 C38 H38A 109.5 . .
C36 C38 H38B 109.5 . .
H38A C38 H38B 109.5 . .
C36 C38 H38C 109.5 . .
H38A C38 H38C 109.5 . .
H38B C38 H38C 109.5 . .
C40 C39 C43 116.2(7) . .
C40 C39 C30 122.8(7) . .
C43 C39 C30 121.0(7) . .
C41 C40 C39 119.5(8) . .
C41 C40 H40A 120.3 . .
C39 C40 H40A 120.3 . .
C40 C41 C42 119.4(8) . .
C40 C41 H41A 120.3 . .
C42 C41 H41A 120.3 . .
N5 C42 C41 123.1(8) . .
N5 C42 H42A 118.4 . .
C41 C42 H42A 118.4 . .
N5 C43 C39 124.2(8) . .
N5 C43 H43A 117.9 . .
C39 C43 H43A 117.9 . .
C44 C45 H45A 109.5 . .
C44 C45 H45B 109.5 . .
H45A C45 H45B 109.5 . .
C44 C45 H45C 109.5 . .
H45A C45 H45C 109.5 . .
H45B C45 H45C 109.5 . .
N6 C44 C45 175(2) . .
Cl2 C46 Cl1 103.2(19) . .
Cl2 C46 H46A 111.1 . .
Cl1 C46 H46A 111.1 . .
Cl2 C46 H46B 111.1 . .
Cl1 C46 H46B 111.1 . .
H46A C46 H46B 109.1 . .

loop_
_geom_bond_atom_site_label_1
_geom_bond_atom_site_label_2
_geom_bond_distance
_geom_bond_site_symmetry_2
Hg1 N5 2.484(8) 1_466
Hg1 N1 2.492(7) .
Hg1 Br2 2.530(4) .
Hg1 Br1 2.560(3) .
N1 C1 1.367(11) .
N1 C5 1.379(10) .
N2 C19 1.318(10) .
N2 C9 1.459(9) .
N3 C20 1.383(10) .
N3 C24 1.389(9) .
N4 C25 1.296(9) .
N4 C27 1.466(10) .
N5 C42 1.358(11) .
N5 C43 1.368(10) .
N5 Hg1 2.484(8) 1_644
C1 C2 1.436(12) .
C1 H1A 0.9300 .
C2 C3 1.432(11) .
C2 H2A 0.9300 .
C3 C4 1.429(11) .
C3 H3A 0.9300 .
C4 C5 1.433(10) .
C4 C6 1.528(10) .
C5 H5A 0.9300 .
C6 C7 1.417(10) .
C6 C11 1.427(10) .
C7 C8 1.404(10) .
C7 H7A 0.9300 .
C8 C9 1.433(10) .
C8 C12 1.562(10) .
C9 C10 1.451(10) .
C10 C11 1.444(10) .
C10 C15 1.585(11) .
C11 H11A 0.9300 .
C12 C14 1.515(14) .
C12 C13 1.532(15) .
C12 H12A 0.9800 .
C13 H13A 0.9600 .
C13 H13B 0.9600 .
C13 H13C 0.9600 .
C14 H14A 0.9600 .
C14 H14B 0.9600 .
C14 H14C 0.9600 .
C15 C16 1.510(13) .
C15 C17 1.522(14) .
C15 H15A 0.9800 .
C16 H16A 0.9600 .
C16 H16B 0.9600 .
C16 H16C 0.9600 .
C17 H17A 0.9600 .
C17 H17B 0.9600 .
C17 H17C 0.9600 .
C18 C19 1.555(11) .
C18 H18A 0.9600 .
C18 H18B 0.9600 .
C18 H18C 0.9600 .
C19 C20 1.542(10) .
C20 C21 1.414(10) .
C21 C22 1.435(11) .
C21 H21A 0.9300 .
C22 C23 1.389(12) .
C22 H22A 0.9300 .
C23 C24 1.403(10) .
C23 H23A 0.9300 .
C24 C25 1.550(11) .
C25 C26 1.563(11) .
C26 H26A 0.9600 .
C26 H26B 0.9600 .
C26 H26C 0.9600 .
C27 C28 1.441(10) .
C27 C32 1.444(11) .
C28 C29 1.431(11) .
C28 C36 1.557(11) .
C29 C30 1.451(10) .
C29 H29A 0.9300 .
C30 C31 1.433(10) .
C30 C39 1.515(10) .
C31 C32 1.440(11) .
C31 H31A 0.9300 .
C32 C33 1.605(12) .
C33 C35 1.508(17) .
C33 C34 1.523(14) .
C33 H33A 0.9800 .
C34 H34A 0.9600 .
C34 H34B 0.9600 .
C34 H34C 0.9600 .
C35 H35A 0.9600 .
C35 H35B 0.9600 .
C35 H35C 0.9600 .
C36 C37 1.551(14) .
C36 C38 1.561(15) .
C36 H36A 0.9800 .
C37 H37A 0.9600 .
C37 H37B 0.9600 .
C37 H37C 0.9600 .
C38 H38A 0.9600 .
C38 H38B 0.9600 .
C38 H38C 0.9600 .
C39 C40 1.431(10) .
C39 C43 1.443(10) .
C40 C41 1.406(12) .
C40 H40A 0.9300 .
C41 C42 1.415(12) .
C41 H41A 0.9300 .
C42 H42A 0.9300 .
C43 H43A 0.9300 .
N6 C44 1.12(2) .
C45 C44 1.55(2) .
C45 H45A 0.9600 .
C45 H45B 0.9600 .
C45 H45C 0.9600 .
Cl1 C46 1.722(19) .
Cl2 C46 1.690(18) .
C46 H46A 0.9700 .
C46 H46B 0.9700 .

loop_
_geom_torsion_atom_site_label_1
_geom_torsion_atom_site_label_2
_geom_torsion_atom_site_label_3
_geom_torsion_atom_site_label_4
_geom_torsion
_geom_torsion_site_symmetry_1
N5 Hg1 N1 C1 -35.5(7) 1_466
Br2 Hg1 N1 C1 -141.5(6) .
Br1 Hg1 N1 C1 61.5(7) .
N5 Hg1 N1 C5 149.5(6) 1_466
Br2 Hg1 N1 C5 43.5(6) .
Br1 Hg1 N1 C5 -113.5(6) .
C5 N1 C1 C2 1.2(13) .
Hg1 N1 C1 C2 -173.9(7) .
N1 C1 C2 C3 0.6(14) .
C1 C2 C3 C4 -1.1(13) .
C2 C3 C4 C5 -0.3(12) .
C2 C3 C4 C6 -178.3(8) .
C1 N1 C5 C4 -2.8(12) .
Hg1 N1 C5 C4 172.2(6) .
C3 C4 C5 N1 2.3(11) .
C6 C4 C5 N1 -179.7(7) .
C3 C4 C6 C7 42.0(11) .
C5 C4 C6 C7 -135.9(8) .
C3 C4 C6 C11 -136.3(8) .
C5 C4 C6 C11 45.8(11) .
C11 C6 C7 C8 1.7(12) .
C4 C6 C7 C8 -176.8(7) .
C6 C7 C8 C9 0.3(13) .
C6 C7 C8 C12 176.8(8) .
C7 C8 C9 C10 -0.8(12) .
C12 C8 C9 C10 -177.2(8) .
C7 C8 C9 N2 166.5(7) .
C12 C8 C9 N2 -9.9(12) .
C19 N2 C9 C8 79.9(9) .
C19 N2 C9 C10 -112.5(8) .
C8 C9 C10 C11 -0.7(12) .
N2 C9 C10 C11 -168.2(7) .
C8 C9 C10 C15 179.5(8) .
N2 C9 C10 C15 12.0(12) .
C7 C6 C11 C10 -3.2(12) .
C4 C6 C11 C10 175.2(7) .
C9 C10 C11 C6 2.8(12) .
C15 C10 C11 C6 -177.4(8) .
C7 C8 C12 C14 47.4(13) .
C9 C8 C12 C14 -136.2(10) .
C7 C8 C12 C13 -73.8(12) .
C9 C8 C12 C13 102.5(11) .
C11 C10 C15 C16 42.3(12) .
C9 C10 C15 C16 -137.9(9) .
C11 C10 C15 C17 -84.5(12) .
C9 C10 C15 C17 95.3(11) .
C9 N2 C19 C20 -170.0(6) .
C9 N2 C19 C18 7.8(11) .
C24 N3 C20 C21 1.1(10) .
C24 N3 C20 C19 -176.9(6) .
N2 C19 C20 N3 -176.2(6) .
C18 C19 C20 N3 5.8(9) .
N2 C19 C20 C21 5.7(10) .
C18 C19 C20 C21 -172.2(7) .
N3 C20 C21 C22 -1.5(12) .
C19 C20 C21 C22 176.4(7) .
C20 C21 C22 C23 1.0(13) .
C21 C22 C23 C24 -0.2(14) .
C20 N3 C24 C23 -0.2(10) .
C20 N3 C24 C25 -178.5(6) .
C22 C23 C24 N3 -0.3(13) .
C22 C23 C24 C25 178.0(8) .
C27 N4 C25 C24 -178.7(6) .
C27 N4 C25 C26 4.3(12) .
N3 C24 C25 N4 -178.5(6) .
C23 C24 C25 N4 3.2(11) .
N3 C24 C25 C26 -1.2(10) .
C23 C24 C25 C26 -179.5(8) .
C25 N4 C27 C28 94.5(9) .
C25 N4 C27 C32 -91.8(9) .
C32 C27 C28 C29 2.7(11) .
N4 C27 C28 C29 176.3(7) .
C32 C27 C28 C36 -176.1(7) .
N4 C27 C28 C36 -2.5(11) .
C27 C28 C29 C30 -1.9(11) .
C36 C28 C29 C30 176.8(7) .
C28 C29 C30 C31 0.6(11) .
C28 C29 C30 C39 -176.7(7) .
C29 C30 C31 C32 -0.1(11) .
C39 C30 C31 C32 177.3(7) .
C30 C31 C32 C27 0.9(12) .
C30 C31 C32 C33 -179.4(9) .
C28 C27 C32 C31 -2.2(12) .
N4 C27 C32 C31 -175.8(7) .
C28 C27 C32 C33 178.1(9) .
N4 C27 C32 C33 4.4(12) .
C31 C32 C33 C35 88.6(13) .
C27 C32 C33 C35 -91.7(12) .
C31 C32 C33 C34 -34.7(14) .
C27 C32 C33 C34 145.0(10) .
C29 C28 C36 C37 67.3(11) .
C27 C28 C36 C37 -113.9(10) .
C29 C28 C36 C38 -55.8(12) .
C27 C28 C36 C38 122.9(10) .
C31 C30 C39 C40 31.8(11) .
C29 C30 C39 C40 -151.0(7) .
C31 C30 C39 C43 -150.2(7) .
C29 C30 C39 C43 27.0(10) .
C43 C39 C40 C41 1.2(11) .
C30 C39 C40 C41 179.3(7) .
C39 C40 C41 C42 -2.0(12) .
C43 N5 C42 C41 -1.7(13) .
Hg1 N5 C42 C41 -179.3(6) 1_644
C40 C41 C42 N5 2.3(13) .
C42 N5 C43 C39 1.0(12) .
Hg1 N5 C43 C39 178.7(5) 1_644
C40 C39 C43 N5 -0.8(11) .
C30 C39 C43 N5 -178.9(7) .
